data_4306156
loop_
_publ_author_name
'Tzung-Wen Chiou'
'Wen-Feng Liaw'

_publ_section_title
;
Mononuclear Nickel(III) Complexes [NiIII(OR)(P(C6H3-3-SiMe3-2-S)3)]- (R =
Me, Ph) Containing the Terminal Alkoxide Ligand: Relevance to the Nickel
Site of Oxidized-Form [NiFe] Hydrogenases
;
_journal_name_full 'Inorganic Chemistry'
_journal_page_first 7908
_journal_page_last 7913
_journal_paper_doi 10.1021/ic801069t
_journal_volume 47
_journal_year 2008
_chemical_formula_moiety 'C69 H71 N Ni P3 S4 Si3'
_chemical_formula_sum 'C69 H71 N Ni P3 S4 Si3'
_chemical_formula_weight 1278.40
_chemical_name_systematic
;
 ?
;
_space_group_IT_number 14
_symmetry_cell_setting monoclinic
_symmetry_space_group_name_Hall '-P 2ybc'
_symmetry_space_group_name_H-M 'P 1 21/c 1'
_atom_sites_solution_hydrogens geom
_atom_sites_solution_primary direct
_atom_sites_solution_secondary difmap
_audit_creation_method SHELXL-97
_cell_angle_alpha 90.00
_cell_angle_beta 99.1520(10)
_cell_angle_gamma 90.00
_cell_formula_units_Z 4
_cell_length_a 14.0948(2)
_cell_length_b 27.4679(4)
_cell_length_c 17.3155(3)
_cell_measurement_reflns_used 30800
_cell_measurement_temperature 200(2)
_cell_measurement_theta_max 25.35
_cell_measurement_theta_min 2.037
_cell_volume 6618.43(18)
_computing_cell_refinement 'HKL Scalepack (Otwinowski & Minor 1997)'
_computing_data_collection 'Collect (Nonius BV, 1997-2000)'
_computing_data_reduction 'HKL Denzo and Scalepack (Otwinowski & Minor 19'
_computing_molecular_graphics 'Ortep-3 for Windows (Farrugia, 1997)'
_computing_publication_material 'WinGX publication routines (Farrugia, 1999)'
_computing_structure_refinement 'SHELXL-97 (Sheldrick, 1997)'
_computing_structure_solution 'SHELXS-86 (Sheldrick, 1986)'
_diffrn_ambient_temperature 200(2)
_diffrn_detector_area_resol_mean 9
_diffrn_measured_fraction_theta_full 0.976
_diffrn_measured_fraction_theta_max 0.976
_diffrn_measurement_device_type KappaCCD
_diffrn_measurement_method 'CCD rotation images, thick slices'
_diffrn_radiation_monochromator graphite
_diffrn_radiation_source 'fine-focus sealed tube'
_diffrn_radiation_type MoK\a
_diffrn_radiation_wavelength 0.71073
_diffrn_reflns_av_R_equivalents 0.0606
_diffrn_reflns_av_sigmaI/netI 0.0542
_diffrn_reflns_limit_h_max 16
_diffrn_reflns_limit_h_min -16
_diffrn_reflns_limit_k_max 32
_diffrn_reflns_limit_k_min -33
_diffrn_reflns_limit_l_max 20
_diffrn_reflns_limit_l_min -20
_diffrn_reflns_number 29608
_diffrn_reflns_theta_full 25.34
_diffrn_reflns_theta_max 25.34
_diffrn_reflns_theta_min 2.08
_exptl_absorpt_coefficient_mu 0.587
_exptl_absorpt_correction_T_max 0.8512
_exptl_absorpt_correction_T_min 0.7536
_exptl_absorpt_correction_type multi-scan
_exptl_absorpt_process_details
;
 ?
;
_exptl_crystal_colour green
_exptl_crystal_density_diffrn 1.283
_exptl_crystal_density_method 'not measured'
_exptl_crystal_description prism
_exptl_crystal_F_000 2684
_exptl_crystal_size_max 0.48
_exptl_crystal_size_mid 0.38
_exptl_crystal_size_min 0.2
_refine_diff_density_max 0.527
_refine_diff_density_min -0.620
_refine_diff_density_rms 0.124
_refine_ls_extinction_method none
_refine_ls_goodness_of_fit_ref 1.067
_refine_ls_hydrogen_treatment fixed
_refine_ls_matrix_type full
_refine_ls_number_parameters 730
_refine_ls_number_reflns 11808
_refine_ls_number_restraints 0
_refine_ls_restrained_S_all 1.067
_refine_ls_R_factor_all 0.0637
_refine_ls_R_factor_gt 0.0455
_refine_ls_shift/su_max 0.001
_refine_ls_shift/su_mean 0.000
_refine_ls_structure_factor_coef Fsqd
_refine_ls_weighting_details 'calc w=1/[\s^2^(Fo^2^)+(0.0758P)^2^+2.7317P] where P=(Fo^2^+2Fc^2^)/3'
_refine_ls_weighting_scheme calc
_refine_ls_wR_factor_gt 0.1217
_refine_ls_wR_factor_ref 0.1373
_reflns_number_gt 9315
_reflns_number_total 11808
_reflns_threshold_expression >2sigma(I)
_cod_data_source_file ic801069t-file003_2.cif
_cod_data_source_block complex2
_cod_original_sg_symbol_H-M 'P 21/c'
_cod_database_code 4306156

loop_
_symmetry_equiv_pos_as_xyz
'x, y, z'
'-x, y+1/2, -z+1/2'
'-x, -y, -z'
'x, -y-1/2, z-1/2'

loop_
_atom_site_label
_atom_site_type_symbol
_atom_site_fract_x
_atom_site_fract_y
_atom_site_fract_z
_atom_site_U_iso_or_equiv
_atom_site_adp_type
_atom_site_occupancy
_atom_site_symmetry_multiplicity
_atom_site_calc_flag
_atom_site_refinement_flags
_atom_site_disorder_assembly
_atom_site_disorder_group
Ni1 Ni 0.15139(3) 0.208884(14) 0.91605(2) 0.02410(11) Uani 1 1 d . . .
S1 S 0.18802(6) 0.13712(3) 0.85916(5) 0.03053(19) Uani 1 1 d . . .
S2 S 0.29028(6) 0.23750(3) 0.98565(5) 0.03021(18) Uani 1 1 d . . .
S3 S 0.01689(6) 0.25165(3) 0.89144(5) 0.03182(19) Uani 1 1 d . . .
S4 S 0.11598(6) 0.17138(3) 1.02315(5) 0.0406(2) Uani 1 1 d . . .
P1 P 0.19291(5) 0.24288(3) 0.81552(4) 0.02268(17) Uani 1 1 d . . .
P2 P 0.38214(5) 0.47360(3) 0.79935(5) 0.02486(18) Uani 1 1 d . . .
P3 P 0.30147(6) 0.56242(3) 0.71397(5) 0.02440(18) Uani 1 1 d . . .
Si1 Si 0.15590(7) 0.04675(3) 0.72018(6) 0.0334(2) Uani 1 1 d . . .
Si2 Si 0.50489(7) 0.28730(4) 1.04989(6) 0.0406(2) Uani 1 1 d . . .
Si3 Si -0.16615(7) 0.32496(4) 0.82115(6) 0.0414(2) Uani 1 1 d . . .
N1 N 0.35277(18) 0.52813(9) 0.78148(15) 0.0277(6) Uani 1 1 d . . .
C1 C 0.1804(2) 0.19989(10) 0.73585(17) 0.0236(6) Uani 1 1 d . . .
C2 C 0.1791(2) 0.15070(11) 0.75892(17) 0.0245(6) Uani 1 1 d . . .
C3 C 0.1672(2) 0.11374(11) 0.70057(18) 0.0289(7) Uani 1 1 d . . .
C4 C 0.0549(3) 0.03299(13) 0.7740(2) 0.0473(9) Uani 1 1 d . . .
H4A H 0.0520 -0.0015 0.7827 0.071 Uiso 1 1 calc R . .
H4B H -0.0044 0.0437 0.7437 0.071 Uiso 1 1 calc R . .
H4C H 0.0650 0.0496 0.8234 0.071 Uiso 1 1 calc R . .
C5 C 0.2714(3) 0.02181(13) 0.7726(3) 0.0578(11) Uani 1 1 d . . .
H5A H 0.3222 0.0292 0.7435 0.087 Uiso 1 1 calc R . .
H5B H 0.2660 -0.0128 0.7776 0.087 Uiso 1 1 calc R . .
H5C H 0.2854 0.0362 0.8236 0.087 Uiso 1 1 calc R . .
C6 C 0.1271(3) 0.01430(14) 0.6240(2) 0.0532(10) Uani 1 1 d . . .
H6A H 0.1773 0.0201 0.5936 0.080 Uiso 1 1 calc R . .
H6B H 0.0673 0.0262 0.5961 0.080 Uiso 1 1 calc R . .
H6C H 0.1219 -0.0200 0.6330 0.080 Uiso 1 1 calc R . .
C7 C 0.1590(2) 0.12910(12) 0.62281(19) 0.0349(8) Uani 1 1 d . . .
H7 H 0.1528 0.1055 0.5839 0.042 Uiso 1 1 calc R . .
C8 C 0.1596(3) 0.17762(12) 0.60045(19) 0.0359(8) Uani 1 1 d . . .
H8 H 0.1531 0.1859 0.5478 0.043 Uiso 1 1 calc R . .
C9 C 0.1702(2) 0.21353(11) 0.65733(19) 0.0304(7) Uani 1 1 d . . .
H9 H 0.1704 0.2462 0.6434 0.036 Uiso 1 1 calc R . .
C10 C 0.3164(2) 0.26349(10) 0.83753(18) 0.0259(6) Uani 1 1 d . . .
C11 C 0.3553(2) 0.26326(10) 0.91730(18) 0.0255(6) Uani 1 1 d . . .
C12 C 0.4493(2) 0.28262(11) 0.9426(2) 0.0315(7) Uani 1 1 d . . .
C13 C 0.5216(3) 0.22710(16) 1.0985(3) 0.0604(11) Uani 1 1 d . . .
H13A H 0.5574 0.2062 1.0693 0.091 Uiso 1 1 calc R . .
H13B H 0.4600 0.2128 1.1010 0.091 Uiso 1 1 calc R . .
H13C H 0.5562 0.2311 1.1506 0.091 Uiso 1 1 calc R . .
C14 C 0.6280(3) 0.3132(2) 1.0551(3) 0.0806(16) Uani 1 1 d . . .
H14A H 0.6240 0.3446 1.0306 0.121 Uiso 1 1 calc R . .
H14B H 0.6662 0.2919 1.0284 0.121 Uiso 1 1 calc R . .
H14C H 0.6573 0.3163 1.1088 0.121 Uiso 1 1 calc R . .
C15 C 0.4341(4) 0.32867(19) 1.1035(3) 0.0822(16) Uani 1 1 d . . .
H15A H 0.4270 0.3596 1.0776 0.123 Uiso 1 1 calc R . .
H15B H 0.4670 0.3330 1.1560 0.123 Uiso 1 1 calc R . .
H15C H 0.3719 0.3148 1.1047 0.123 Uiso 1 1 calc R . .
C16 C 0.4987(2) 0.29930(11) 0.8840(2) 0.0358(8) Uani 1 1 d . . .
H16 H 0.5600 0.3120 0.8988 0.043 Uiso 1 1 calc R . .
C17 C 0.4613(2) 0.29797(12) 0.8049(2) 0.0367(8) Uani 1 1 d . . .
H17 H 0.4976 0.3089 0.7681 0.044 Uiso 1 1 calc R . .
C18 C 0.3692(2) 0.28013(12) 0.7813(2) 0.0353(8) Uani 1 1 d . . .
H18 H 0.3429 0.2793 0.7286 0.042 Uiso 1 1 calc R . .
C19 C 0.1146(2) 0.29357(11) 0.78415(17) 0.0251(6) Uani 1 1 d . . .
C20 C 0.0294(2) 0.29310(10) 0.81543(17) 0.0250(6) Uani 1 1 d . . .
C21 C -0.0449(2) 0.32688(11) 0.78855(18) 0.0304(7) Uani 1 1 d . . .
C22 C -0.2244(3) 0.26443(17) 0.8035(4) 0.0768(16) Uani 1 1 d . . .
H22A H -0.2309 0.2566 0.7488 0.115 Uiso 1 1 calc R . .
H22B H -0.2867 0.2652 0.8190 0.115 Uiso 1 1 calc R . .
H22C H -0.1855 0.2402 0.8334 0.115 Uiso 1 1 calc R . .
C23 C -0.1527(3) 0.34138(19) 0.9265(2) 0.0704(14) Uani 1 1 d . . .
H23A H -0.1229 0.3728 0.9344 0.106 Uiso 1 1 calc R . .
H23B H -0.1133 0.3175 0.9569 0.106 Uiso 1 1 calc R . .
H23C H -0.2148 0.3423 0.9424 0.106 Uiso 1 1 calc R . .
C24 C -0.2458(3) 0.37128(16) 0.7643(3) 0.0596(11) Uani 1 1 d . . .
H24A H -0.2532 0.3636 0.7095 0.089 Uiso 1 1 calc R . .
H24B H -0.2175 0.4030 0.7731 0.089 Uiso 1 1 calc R . .
H24C H -0.3076 0.3710 0.7809 0.089 Uiso 1 1 calc R . .
C25 C -0.0243(2) 0.36184(12) 0.73515(19) 0.0341(7) Uani 1 1 d . . .
H25 H -0.0715 0.3845 0.7167 0.041 Uiso 1 1 calc R . .
C26 C 0.0630(2) 0.36436(11) 0.70837(19) 0.0333(7) Uani 1 1 d . . .
H26 H 0.0749 0.3894 0.6751 0.040 Uiso 1 1 calc R . .
C27 C 0.1320(2) 0.32948(11) 0.73138(18) 0.0296(7) Uani 1 1 d . . .
H27 H 0.1898 0.3299 0.7118 0.035 Uiso 1 1 calc R . .
C28 C -0.0078(2) 0.17585(12) 1.02962(18) 0.0336(7) Uani 1 1 d . . .
C29 C -0.0459(2) 0.21788(13) 1.0570(2) 0.0394(8) Uani 1 1 d . . .
H29 H -0.0072 0.2453 1.0671 0.047 Uiso 1 1 calc R . .
C30 C -0.1400(3) 0.21978(17) 1.0696(3) 0.0564(11) Uani 1 1 d . . .
H30 H -0.1642 0.2483 1.0880 0.068 Uiso 1 1 calc R . .
C31 C -0.1975(3) 0.1798(2) 1.0550(3) 0.0727(15) Uani 1 1 d . . .
H31 H -0.2610 0.1812 1.0633 0.087 Uiso 1 1 calc R . .
C32 C -0.1623(3) 0.1376(2) 1.0282(3) 0.0710(14) Uani 1 1 d . . .
H32 H -0.2014 0.1103 1.0192 0.085 Uiso 1 1 calc R . .
C33 C -0.0679(3) 0.13579(15) 1.0145(2) 0.0513(10) Uani 1 1 d . . .
H33 H -0.0447 0.1074 0.9949 0.062 Uiso 1 1 calc R . .
C34 C 0.2915(2) 0.44263(11) 0.84373(17) 0.0259(6) Uani 1 1 d . . .
C35 C 0.2033(2) 0.46481(12) 0.8428(2) 0.0358(8) Uani 1 1 d . . .
H35 H 0.1918 0.4951 0.8192 0.043 Uiso 1 1 calc R . .
C36 C 0.1316(2) 0.44240(13) 0.8765(2) 0.0392(8) Uani 1 1 d . . .
H36 H 0.0723 0.4575 0.8751 0.047 Uiso 1 1 calc R . .
C37 C 0.1485(2) 0.39772(12) 0.91207(19) 0.0350(8) Uani 1 1 d . . .
H37 H 0.1006 0.3826 0.9348 0.042 Uiso 1 1 calc R . .
C38 C 0.2358(2) 0.37556(12) 0.91397(19) 0.0340(7) Uani 1 1 d . . .
H38 H 0.2474 0.3456 0.9387 0.041 Uiso 1 1 calc R . .
C39 C 0.3070(2) 0.39735(11) 0.87930(19) 0.0323(7) Uani 1 1 d . . .
H39 H 0.3655 0.3816 0.8798 0.039 Uiso 1 1 calc R . .
C40 C 0.4038(2) 0.43927(11) 0.71591(19) 0.0294(7) Uani 1 1 d . . .
C41 C 0.3324(2) 0.41006(12) 0.6746(2) 0.0360(8) Uani 1 1 d . . .
H41 H 0.2748 0.4055 0.6934 0.043 Uiso 1 1 calc R . .
C42 C 0.3467(3) 0.38785(14) 0.6060(2) 0.0511(10) Uani 1 1 d . . .
H42 H 0.2989 0.3682 0.5789 0.061 Uiso 1 1 calc R . .
C43 C 0.4319(3) 0.39480(15) 0.5773(3) 0.0581(11) Uani 1 1 d . . .
H43 H 0.4411 0.3803 0.5305 0.070 Uiso 1 1 calc R . .
C44 C 0.5029(3) 0.42328(17) 0.6182(3) 0.0642(12) Uani 1 1 d . . .
H44 H 0.5604 0.4276 0.5992 0.077 Uiso 1 1 calc R . .
C45 C 0.4898(3) 0.44541(14) 0.6870(2) 0.0469(9) Uani 1 1 d . . .
H45 H 0.5384 0.4645 0.7143 0.056 Uiso 1 1 calc R . .
C46 C 0.4932(2) 0.47508(11) 0.86708(19) 0.0292(7) Uani 1 1 d . . .
C47 C 0.5255(2) 0.51869(12) 0.90210(19) 0.0348(8) Uani 1 1 d . . .
H47 H 0.4896 0.5470 0.8910 0.042 Uiso 1 1 calc R . .
C48 C 0.6115(3) 0.52003(15) 0.9538(2) 0.0468(9) Uani 1 1 d . . .
H48 H 0.6333 0.5493 0.9771 0.056 Uiso 1 1 calc R . .
C49 C 0.6645(3) 0.47859(16) 0.9706(2) 0.0485(10) Uani 1 1 d . . .
H49 H 0.7214 0.4797 1.0061 0.058 Uiso 1 1 calc R . .
C50 C 0.6344(3) 0.43577(16) 0.9356(3) 0.0541(11) Uani 1 1 d . . .
H50 H 0.6716 0.4079 0.9466 0.065 Uiso 1 1 calc R . .
C51 C 0.5487(2) 0.43322(13) 0.8836(2) 0.0447(9) Uani 1 1 d . . .
H51 H 0.5284 0.4038 0.8600 0.054 Uiso 1 1 calc R . .
C52 C 0.3878(2) 0.60316(11) 0.68391(19) 0.0304(7) Uani 1 1 d . . .
C53 C 0.4848(2) 0.59288(13) 0.7019(2) 0.0459(9) Uani 1 1 d . . .
H53 H 0.5052 0.5662 0.7333 0.055 Uiso 1 1 calc R . .
C54 C 0.5513(3) 0.62182(15) 0.6738(3) 0.0581(12) Uani 1 1 d . . .
H54 H 0.6164 0.6147 0.6863 0.070 Uiso 1 1 calc R . .
C55 C 0.5218(3) 0.66115(14) 0.6273(3) 0.0548(11) Uani 1 1 d . . .
H55 H 0.5666 0.6803 0.6073 0.066 Uiso 1 1 calc R . .
C56 C 0.4260(3) 0.67207(15) 0.6106(3) 0.0605(12) Uani 1 1 d . . .
H56 H 0.4060 0.6992 0.5802 0.073 Uiso 1 1 calc R . .
C57 C 0.3595(3) 0.64351(14) 0.6381(2) 0.0493(10) Uani 1 1 d . . .
H57 H 0.2946 0.6512 0.6260 0.059 Uiso 1 1 calc R . .
C58 C 0.2109(2) 0.59703(10) 0.75114(19) 0.0272(7) Uani 1 1 d . . .
C59 C 0.2131(2) 0.59984(13) 0.8314(2) 0.0388(8) Uani 1 1 d . . .
H59 H 0.2604 0.5833 0.8650 0.047 Uiso 1 1 calc R . .
C60 C 0.1451(3) 0.62716(15) 0.8617(2) 0.0521(10) Uani 1 1 d . . .
H60 H 0.1466 0.6286 0.9156 0.063 Uiso 1 1 calc R . .
C61 C 0.0754(3) 0.65209(14) 0.8129(3) 0.0514(11) Uani 1 1 d . . .
H61 H 0.0304 0.6707 0.8336 0.062 Uiso 1 1 calc R . .
C62 C 0.0725(3) 0.64957(13) 0.7339(3) 0.0495(10) Uani 1 1 d . . .
H62 H 0.0252 0.6665 0.7010 0.059 Uiso 1 1 calc R . .
C63 C 0.1398(2) 0.62191(13) 0.7016(2) 0.0388(8) Uani 1 1 d . . .
H63 H 0.1370 0.6202 0.6477 0.047 Uiso 1 1 calc R . .
C64 C 0.2460(2) 0.53022(11) 0.62765(19) 0.0328(7) Uani 1 1 d . . .
C65 C 0.1560(3) 0.50984(12) 0.6260(2) 0.0395(8) Uani 1 1 d . . .
H65 H 0.1212 0.5162 0.6662 0.047 Uiso 1 1 calc R . .
C66 C 0.1175(3) 0.47997(14) 0.5642(3) 0.0558(11) Uani 1 1 d . . .
H66 H 0.0573 0.4660 0.5634 0.067 Uiso 1 1 calc R . .
C67 C 0.1681(4) 0.47102(16) 0.5041(3) 0.0647(13) Uani 1 1 d . . .
H67 H 0.1423 0.4510 0.4628 0.078 Uiso 1 1 calc R . .
C68 C 0.2568(4) 0.49175(16) 0.5055(2) 0.0658(13) Uani 1 1 d . . .
H68 H 0.2907 0.4857 0.4647 0.079 Uiso 1 1 calc R . .
C69 C 0.2972(3) 0.52172(13) 0.5669(2) 0.0451(9) Uani 1 1 d . . .
H69 H 0.3572 0.5358 0.5671 0.054 Uiso 1 1 calc R . .

loop_
_atom_site_aniso_label
_atom_site_aniso_U_11
_atom_site_aniso_U_22
_atom_site_aniso_U_33
_atom_site_aniso_U_23
_atom_site_aniso_U_13
_atom_site_aniso_U_12
Ni1 0.0245(2) 0.0256(2) 0.0229(2) 0.00225(15) 0.00598(15) 0.00342(16)
S1 0.0431(5) 0.0224(4) 0.0262(4) 0.0010(3) 0.0060(3) 0.0026(3)
S2 0.0313(4) 0.0325(4) 0.0257(4) -0.0012(3) 0.0011(3) -0.0029(3)
S3 0.0277(4) 0.0345(4) 0.0353(5) 0.0110(3) 0.0112(3) 0.0087(3)
S4 0.0402(5) 0.0503(5) 0.0344(5) 0.0174(4) 0.0158(4) 0.0169(4)
P1 0.0228(4) 0.0223(4) 0.0235(4) -0.0004(3) 0.0054(3) -0.0005(3)
P2 0.0238(4) 0.0194(4) 0.0311(4) 0.0002(3) 0.0035(3) -0.0012(3)
P3 0.0259(4) 0.0197(4) 0.0278(4) 0.0017(3) 0.0048(3) -0.0015(3)
Si1 0.0348(5) 0.0238(4) 0.0425(6) -0.0048(4) 0.0091(4) -0.0018(4)
Si2 0.0375(5) 0.0410(6) 0.0406(6) -0.0031(4) -0.0022(4) -0.0057(4)
Si3 0.0348(5) 0.0439(6) 0.0466(6) 0.0063(5) 0.0096(4) 0.0147(4)
N1 0.0308(14) 0.0196(13) 0.0315(15) 0.0017(11) 0.0010(11) 0.0004(11)
C1 0.0224(15) 0.0241(15) 0.0254(16) -0.0030(12) 0.0072(12) -0.0003(12)
C2 0.0225(14) 0.0264(15) 0.0256(16) -0.0011(12) 0.0068(12) 0.0005(12)
C3 0.0275(16) 0.0299(17) 0.0305(17) -0.0053(13) 0.0081(13) -0.0030(13)
C4 0.052(2) 0.035(2) 0.059(3) -0.0018(17) 0.0195(19) -0.0091(17)
C5 0.051(2) 0.030(2) 0.089(3) 0.001(2) 0.000(2) 0.0043(18)
C6 0.064(3) 0.038(2) 0.060(3) -0.0188(19) 0.019(2) -0.0121(19)
C7 0.0440(19) 0.0324(18) 0.0311(18) -0.0089(14) 0.0144(15) -0.0070(15)
C8 0.048(2) 0.0361(19) 0.0249(17) -0.0010(14) 0.0094(15) -0.0055(16)
C9 0.0346(17) 0.0263(16) 0.0318(18) 0.0014(13) 0.0101(14) -0.0052(14)
C10 0.0251(15) 0.0194(14) 0.0338(17) -0.0012(13) 0.0065(13) -0.0001(12)
C11 0.0245(15) 0.0179(14) 0.0334(17) -0.0024(12) 0.0025(13) 0.0016(12)
C12 0.0281(16) 0.0210(15) 0.044(2) -0.0015(14) 0.0012(14) 0.0019(13)
C13 0.058(3) 0.067(3) 0.053(3) 0.017(2) -0.001(2) -0.001(2)
C14 0.064(3) 0.102(4) 0.065(3) 0.022(3) -0.026(2) -0.044(3)
C15 0.090(4) 0.080(4) 0.072(3) -0.048(3) -0.004(3) 0.011(3)
C16 0.0255(16) 0.0283(17) 0.053(2) -0.0027(15) 0.0043(15) 0.0005(14)
C17 0.0301(17) 0.0361(19) 0.047(2) -0.0003(16) 0.0153(16) -0.0053(15)
C18 0.0365(18) 0.0349(18) 0.0361(19) 0.0015(15) 0.0106(15) 0.0003(15)
C19 0.0272(15) 0.0234(15) 0.0239(16) -0.0014(12) 0.0020(12) -0.0005(12)
C20 0.0279(15) 0.0209(15) 0.0257(16) -0.0002(12) 0.0026(12) 0.0036(12)
C21 0.0338(17) 0.0289(16) 0.0275(17) -0.0024(13) 0.0024(13) 0.0062(14)
C22 0.035(2) 0.059(3) 0.138(5) 0.003(3) 0.017(3) 0.002(2)
C23 0.072(3) 0.093(4) 0.051(3) 0.009(2) 0.025(2) 0.043(3)
C24 0.052(2) 0.065(3) 0.061(3) 0.009(2) 0.006(2) 0.028(2)
C25 0.0433(19) 0.0276(17) 0.0297(18) 0.0029(13) 0.0001(15) 0.0098(15)
C26 0.046(2) 0.0238(16) 0.0289(17) 0.0042(13) 0.0032(15) -0.0031(14)
C27 0.0350(17) 0.0266(16) 0.0270(17) 0.0015(13) 0.0046(14) -0.0036(14)
C28 0.0384(18) 0.0408(19) 0.0218(16) 0.0061(14) 0.0050(14) 0.0016(15)
C29 0.0372(19) 0.045(2) 0.037(2) -0.0004(16) 0.0092(15) 0.0056(16)
C30 0.041(2) 0.074(3) 0.057(3) 0.007(2) 0.016(2) 0.015(2)
C31 0.035(2) 0.117(5) 0.066(3) 0.027(3) 0.008(2) 0.000(3)
C32 0.055(3) 0.090(4) 0.060(3) 0.016(3) -0.017(2) -0.033(3)
C33 0.066(3) 0.049(2) 0.034(2) 0.0032(17) -0.0053(18) -0.007(2)
C34 0.0277(16) 0.0233(15) 0.0265(16) -0.0009(12) 0.0035(13) -0.0034(13)
C35 0.0313(17) 0.0286(17) 0.047(2) 0.0090(15) 0.0060(15) 0.0058(14)
C36 0.0255(16) 0.041(2) 0.053(2) 0.0082(17) 0.0119(16) 0.0034(15)
C37 0.0375(19) 0.0389(19) 0.0303(18) -0.0018(14) 0.0102(15) -0.0091(15)
C38 0.046(2) 0.0240(16) 0.0334(18) 0.0016(13) 0.0118(15) -0.0029(15)
C39 0.0350(17) 0.0265(16) 0.0350(19) -0.0006(14) 0.0044(14) 0.0028(14)
C40 0.0294(16) 0.0230(16) 0.0351(18) -0.0019(13) 0.0030(14) 0.0003(13)
C41 0.0376(18) 0.0272(17) 0.043(2) -0.0024(15) 0.0046(15) -0.0067(14)
C42 0.061(3) 0.038(2) 0.051(2) -0.0190(18) 0.002(2) -0.0050(19)
C43 0.071(3) 0.052(3) 0.053(3) -0.022(2) 0.016(2) 0.003(2)
C44 0.056(3) 0.077(3) 0.067(3) -0.023(2) 0.033(2) -0.005(2)
C45 0.0361(19) 0.051(2) 0.056(2) -0.0198(19) 0.0136(18) -0.0100(17)
C46 0.0254(16) 0.0305(17) 0.0317(17) 0.0030(13) 0.0051(13) -0.0025(13)
C47 0.0349(18) 0.0348(18) 0.0337(19) 0.0009(14) 0.0023(15) -0.0039(15)
C48 0.045(2) 0.058(2) 0.035(2) -0.0068(18) 0.0007(17) -0.0169(19)
C49 0.0302(19) 0.073(3) 0.039(2) 0.012(2) -0.0029(16) -0.0059(19)
C50 0.032(2) 0.060(3) 0.066(3) 0.020(2) -0.0038(19) 0.0123(19)
C51 0.0331(19) 0.0315(19) 0.068(3) 0.0052(17) 0.0044(18) 0.0039(15)
C52 0.0340(17) 0.0222(16) 0.0363(19) 0.0006(13) 0.0097(14) -0.0054(13)
C53 0.0367(19) 0.036(2) 0.066(3) 0.0132(18) 0.0123(18) -0.0003(16)
C54 0.035(2) 0.048(2) 0.095(4) 0.006(2) 0.022(2) -0.0093(18)
C55 0.063(3) 0.042(2) 0.066(3) 0.001(2) 0.028(2) -0.025(2)
C56 0.066(3) 0.044(2) 0.072(3) 0.024(2) 0.010(2) -0.012(2)
C57 0.037(2) 0.041(2) 0.070(3) 0.0203(19) 0.0076(19) -0.0018(17)
C58 0.0245(15) 0.0207(15) 0.0368(18) -0.0011(13) 0.0062(13) -0.0029(12)
C59 0.0344(18) 0.043(2) 0.037(2) -0.0069(16) 0.0001(15) 0.0002(16)
C60 0.044(2) 0.067(3) 0.048(2) -0.025(2) 0.0133(19) 0.003(2)
C61 0.036(2) 0.040(2) 0.081(3) -0.020(2) 0.016(2) -0.0006(17)
C62 0.0324(19) 0.037(2) 0.078(3) 0.012(2) 0.0064(19) 0.0079(16)
C63 0.0328(18) 0.039(2) 0.043(2) 0.0093(16) 0.0028(15) 0.0036(15)
C64 0.0432(19) 0.0272(17) 0.0280(17) 0.0006(13) 0.0056(15) 0.0013(14)
C65 0.042(2) 0.0373(19) 0.037(2) -0.0018(15) -0.0022(16) -0.0060(16)
C66 0.059(3) 0.043(2) 0.057(3) -0.011(2) -0.013(2) -0.009(2)
C67 0.092(4) 0.053(3) 0.040(2) -0.015(2) -0.017(2) 0.000(3)
C68 0.108(4) 0.056(3) 0.035(2) -0.0101(19) 0.016(2) 0.009(3)
C69 0.061(2) 0.043(2) 0.033(2) 0.0005(16) 0.0113(17) 0.0020(18)

loop_
_atom_type_symbol
_atom_type_description
_atom_type_scat_dispersion_real
_atom_type_scat_dispersion_imag
_atom_type_scat_source
C C 0.0033 0.0016 'International Tables Vol C Tables 4.2.6.8 and 6.1.1.4'
H H 0.0000 0.0000 'International Tables Vol C Tables 4.2.6.8 and 6.1.1.4'
Ni Ni 0.3393 1.1124 'International Tables Vol C Tables 4.2.6.8 and 6.1.1.4'
N N 0.0061 0.0033 'International Tables Vol C Tables 4.2.6.8 and 6.1.1.4'
S S 0.1246 0.1234 'International Tables Vol C Tables 4.2.6.8 and 6.1.1.4'
P P 0.1023 0.0942 'International Tables Vol C Tables 4.2.6.8 and 6.1.1.4'
Si Si 0.0817 0.0704 'International Tables Vol C Tables 4.2.6.8 and 6.1.1.4'

loop_
_geom_angle_atom_site_label_1
_geom_angle_atom_site_label_2
_geom_angle_atom_site_label_3
_geom_angle
_geom_angle_site_symmetry_1
_geom_angle_site_symmetry_3
_geom_angle_publ_flag
P1 Ni1 S3 87.04(3) . . ?
P1 Ni1 S4 176.82(3) . . ?
S3 Ni1 S4 96.11(3) . . ?
P1 Ni1 S2 87.50(3) . . ?
S3 Ni1 S2 123.94(4) . . ?
S4 Ni1 S2 90.38(4) . . ?
P1 Ni1 S1 85.21(3) . . ?
S3 Ni1 S1 128.06(4) . . ?
S4 Ni1 S1 93.16(3) . . ?
S2 Ni1 S1 106.92(3) . . ?
C2 S1 Ni1 104.78(10) . . ?
C11 S2 Ni1 106.25(10) . . ?
C20 S3 Ni1 107.50(10) . . ?
C28 S4 Ni1 111.78(11) . . ?
C1 P1 C19 107.09(14) . . ?
C1 P1 C10 109.84(13) . . ?
C19 P1 C10 110.07(14) . . ?
C1 P1 Ni1 109.31(10) . . ?
C19 P1 Ni1 110.39(10) . . ?
C10 P1 Ni1 110.08(10) . . ?
N1 P2 C40 114.60(14) . . ?
N1 P2 C46 106.34(14) . . ?
C40 P2 C46 107.14(15) . . ?
N1 P2 C34 110.53(14) . . ?
C40 P2 C34 108.56(14) . . ?
C46 P2 C34 109.53(14) . . ?
N1 P3 C52 109.55(15) . . ?
N1 P3 C58 108.55(14) . . ?
C52 P3 C58 109.21(14) . . ?
N1 P3 C64 114.00(14) . . ?
C52 P3 C64 106.89(15) . . ?
C58 P3 C64 108.55(15) . . ?
C4 Si1 C5 111.1(2) . . ?
C4 Si1 C6 105.87(18) . . ?
C5 Si1 C6 107.9(2) . . ?
C4 Si1 C3 112.48(15) . . ?
C5 Si1 C3 110.80(16) . . ?
C6 Si1 C3 108.48(17) . . ?
C13 Si2 C15 111.0(2) . . ?
C13 Si2 C14 105.5(2) . . ?
C15 Si2 C14 108.2(3) . . ?
C13 Si2 C12 112.73(18) . . ?
C15 Si2 C12 111.06(19) . . ?
C14 Si2 C12 107.98(19) . . ?
C22 Si3 C23 110.6(3) . . ?
C22 Si3 C24 108.0(2) . . ?
C23 Si3 C24 108.1(2) . . ?
C22 Si3 C21 111.93(18) . . ?
C23 Si3 C21 109.33(18) . . ?
C24 Si3 C21 108.70(17) . . ?
P2 N1 P3 141.93(18) . . ?
C9 C1 C2 122.0(3) . . ?
C9 C1 P1 123.5(2) . . ?
C2 C1 P1 114.5(2) . . ?
C1 C2 C3 119.2(3) . . ?
C1 C2 S1 118.7(2) . . ?
C3 C2 S1 122.1(2) . . ?
C7 C3 C2 116.8(3) . . ?
C7 C3 Si1 118.2(2) . . ?
C2 C3 Si1 125.0(2) . . ?
Si1 C4 H4A 109.5 . . ?
Si1 C4 H4B 109.5 . . ?
H4A C4 H4B 109.5 . . ?
Si1 C4 H4C 109.5 . . ?
H4A C4 H4C 109.5 . . ?
H4B C4 H4C 109.5 . . ?
Si1 C5 H5A 109.5 . . ?
Si1 C5 H5B 109.5 . . ?
H5A C5 H5B 109.5 . . ?
Si1 C5 H5C 109.5 . . ?
H5A C5 H5C 109.5 . . ?
H5B C5 H5C 109.5 . . ?
Si1 C6 H6A 109.5 . . ?
Si1 C6 H6B 109.5 . . ?
H6A C6 H6B 109.5 . . ?
Si1 C6 H6C 109.5 . . ?
H6A C6 H6C 109.5 . . ?
H6B C6 H6C 109.5 . . ?
C8 C7 C3 123.7(3) . . ?
C8 C7 H7 118.1 . . ?
C3 C7 H7 118.1 . . ?
C9 C8 C7 119.4(3) . . ?
C9 C8 H8 120.3 . . ?
C7 C8 H8 120.3 . . ?
C8 C9 C1 119.0(3) . . ?
C8 C9 H9 120.5 . . ?
C1 C9 H9 120.5 . . ?
C18 C10 C11 121.4(3) . . ?
C18 C10 P1 123.9(3) . . ?
C11 C10 P1 114.7(2) . . ?
C10 C11 C12 119.9(3) . . ?
C10 C11 S2 120.1(2) . . ?
C12 C11 S2 120.0(2) . . ?
C16 C12 C11 116.3(3) . . ?
C16 C12 Si2 120.8(2) . . ?
C11 C12 Si2 122.9(2) . . ?
Si2 C13 H13A 109.5 . . ?
Si2 C13 H13B 109.5 . . ?
H13A C13 H13B 109.5 . . ?
Si2 C13 H13C 109.5 . . ?
H13A C13 H13C 109.5 . . ?
H13B C13 H13C 109.5 . . ?
Si2 C14 H14A 109.5 . . ?
Si2 C14 H14B 109.5 . . ?
H14A C14 H14B 109.5 . . ?
Si2 C14 H14C 109.5 . . ?
H14A C14 H14C 109.5 . . ?
H14B C14 H14C 109.5 . . ?
Si2 C15 H15A 109.5 . . ?
Si2 C15 H15B 109.5 . . ?
H15A C15 H15B 109.5 . . ?
Si2 C15 H15C 109.5 . . ?
H15A C15 H15C 109.5 . . ?
H15B C15 H15C 109.5 . . ?
C17 C16 C12 123.6(3) . . ?
C17 C16 H16 118.2 . . ?
C12 C16 H16 118.2 . . ?
C16 C17 C18 119.4(3) . . ?
C16 C17 H17 120.3 . . ?
C18 C17 H17 120.3 . . ?
C17 C18 C10 119.3(3) . . ?
C17 C18 H18 120.4 . . ?
C10 C18 H18 120.4 . . ?
C27 C19 C20 121.0(3) . . ?
C27 C19 P1 125.5(2) . . ?
C20 C19 P1 113.5(2) . . ?
C19 C20 C21 120.1(3) . . ?
C19 C20 S3 119.3(2) . . ?
C21 C20 S3 120.5(2) . . ?
C25 C21 C20 116.5(3) . . ?
C25 C21 Si3 120.8(2) . . ?
C20 C21 Si3 122.7(2) . . ?
Si3 C22 H22A 109.5 . . ?
Si3 C22 H22B 109.5 . . ?
H22A C22 H22B 109.5 . . ?
Si3 C22 H22C 109.5 . . ?
H22A C22 H22C 109.5 . . ?
H22B C22 H22C 109.5 . . ?
Si3 C23 H23A 109.5 . . ?
Si3 C23 H23B 109.5 . . ?
H23A C23 H23B 109.5 . . ?
Si3 C23 H23C 109.5 . . ?
H23A C23 H23C 109.5 . . ?
H23B C23 H23C 109.5 . . ?
Si3 C24 H24A 109.5 . . ?
Si3 C24 H24B 109.5 . . ?
H24A C24 H24B 109.5 . . ?
Si3 C24 H24C 109.5 . . ?
H24A C24 H24C 109.5 . . ?
H24B C24 H24C 109.5 . . ?
C26 C25 C21 123.1(3) . . ?
C26 C25 H25 118.4 . . ?
C21 C25 H25 118.4 . . ?
C27 C26 C25 119.5(3) . . ?
C27 C26 H26 120.2 . . ?
C25 C26 H26 120.2 . . ?
C26 C27 C19 119.5(3) . . ?
C26 C27 H27 120.3 . . ?
C19 C27 H27 120.3 . . ?
C33 C28 C29 117.8(3) . . ?
C33 C28 S4 120.7(3) . . ?
C29 C28 S4 121.2(3) . . ?
C30 C29 C28 121.3(4) . . ?
C30 C29 H29 119.4 . . ?
C28 C29 H29 119.4 . . ?
C31 C30 C29 119.9(4) . . ?
C31 C30 H30 120.0 . . ?
C29 C30 H30 120.0 . . ?
C30 C31 C32 120.4(4) . . ?
C30 C31 H31 119.8 . . ?
C32 C31 H31 119.8 . . ?
C31 C32 C33 119.9(4) . . ?
C31 C32 H32 120.1 . . ?
C33 C32 H32 120.1 . . ?
C32 C33 C28 120.7(4) . . ?
C32 C33 H33 119.6 . . ?
C28 C33 H33 119.6 . . ?
C35 C34 C39 118.5(3) . . ?
C35 C34 P2 118.9(2) . . ?
C39 C34 P2 122.6(2) . . ?
C34 C35 C36 120.8(3) . . ?
C34 C35 H35 119.6 . . ?
C36 C35 H35 119.6 . . ?
C37 C36 C35 119.9(3) . . ?
C37 C36 H36 120.1 . . ?
C35 C36 H36 120.1 . . ?
C38 C37 C36 119.9(3) . . ?
C38 C37 H37 120.1 . . ?
C36 C37 H37 120.1 . . ?
C37 C38 C39 120.6(3) . . ?
C37 C38 H38 119.7 . . ?
C39 C38 H38 119.7 . . ?
C38 C39 C34 120.3(3) . . ?
C38 C39 H39 119.8 . . ?
C34 C39 H39 119.8 . . ?
C41 C40 C45 119.0(3) . . ?
C41 C40 P2 121.0(2) . . ?
C45 C40 P2 119.7(2) . . ?
C42 C41 C40 120.3(3) . . ?
C42 C41 H41 119.9 . . ?
C40 C41 H41 119.9 . . ?
C41 C42 C43 120.2(4) . . ?
C41 C42 H42 119.9 . . ?
C43 C42 H42 119.9 . . ?
C44 C43 C42 119.7(4) . . ?
C44 C43 H43 120.1 . . ?
C42 C43 H43 120.1 . . ?
C45 C44 C43 120.7(4) . . ?
C45 C44 H44 119.7 . . ?
C43 C44 H44 119.7 . . ?
C44 C45 C40 120.2(3) . . ?
C44 C45 H45 119.9 . . ?
C40 C45 H45 119.9 . . ?
C47 C46 C51 119.3(3) . . ?
C47 C46 P2 119.7(2) . . ?
C51 C46 P2 121.1(3) . . ?
C46 C47 C48 119.8(3) . . ?
C46 C47 H47 120.1 . . ?
C48 C47 H47 120.1 . . ?
C49 C48 C47 120.5(4) . . ?
C49 C48 H48 119.8 . . ?
C47 C48 H48 119.8 . . ?
C50 C49 C48 120.3(3) . . ?
C50 C49 H49 119.9 . . ?
C48 C49 H49 119.9 . . ?
C49 C50 C51 120.7(4) . . ?
C49 C50 H50 119.7 . . ?
C51 C50 H50 119.7 . . ?
C50 C51 C46 119.5(4) . . ?
C50 C51 H51 120.2 . . ?
C46 C51 H51 120.2 . . ?
C53 C52 C57 118.6(3) . . ?
C53 C52 P3 120.0(3) . . ?
C57 C52 P3 121.3(3) . . ?
C54 C53 C52 120.5(4) . . ?
C54 C53 H53 119.8 . . ?
C52 C53 H53 119.8 . . ?
C55 C54 C53 120.2(4) . . ?
C55 C54 H54 119.9 . . ?
C53 C54 H54 119.9 . . ?
C56 C55 C54 119.6(3) . . ?
C56 C55 H55 120.2 . . ?
C54 C55 H55 120.2 . . ?
C55 C56 C57 120.7(4) . . ?
C55 C56 H56 119.7 . . ?
C57 C56 H56 119.7 . . ?
C56 C57 C52 120.5(4) . . ?
C56 C57 H57 119.7 . . ?
C52 C57 H57 119.7 . . ?
C59 C58 C63 119.3(3) . . ?
C59 C58 P3 119.1(2) . . ?
C63 C58 P3 121.6(3) . . ?
C60 C59 C58 120.3(3) . . ?
C60 C59 H59 119.9 . . ?
C58 C59 H59 119.9 . . ?
C61 C60 C59 120.5(4) . . ?
C61 C60 H60 119.8 . . ?
C59 C60 H60 119.8 . . ?
C62 C61 C60 119.8(4) . . ?
C62 C61 H61 120.1 . . ?
C60 C61 H61 120.1 . . ?
C61 C62 C63 120.9(4) . . ?
C61 C62 H62 119.5 . . ?
C63 C62 H62 119.5 . . ?
C58 C63 C62 119.3(3) . . ?
C58 C63 H63 120.4 . . ?
C62 C63 H63 120.4 . . ?
C65 C64 C69 120.1(3) . . ?
C65 C64 P3 119.4(3) . . ?
C69 C64 P3 120.1(3) . . ?
C64 C65 C66 120.0(4) . . ?
C64 C65 H65 120.0 . . ?
C66 C65 H65 120.0 . . ?
C67 C66 C65 120.2(4) . . ?
C67 C66 H66 119.9 . . ?
C65 C66 H66 119.9 . . ?
C68 C67 C66 119.6(4) . . ?
C68 C67 H67 120.2 . . ?
C66 C67 H67 120.2 . . ?
C67 C68 C69 121.3(4) . . ?
C67 C68 H68 119.3 . . ?
C69 C68 H68 119.3 . . ?
C64 C69 C68 118.7(4) . . ?
C64 C69 H69 120.7 . . ?
C68 C69 H69 120.7 . . ?

loop_
_geom_bond_atom_site_label_1
_geom_bond_atom_site_label_2
_geom_bond_distance
_geom_bond_site_symmetry_2
_geom_bond_publ_flag
Ni1 P1 2.1375(8) . ?
Ni1 S3 2.2133(8) . ?
Ni1 S4 2.2459(9) . ?
Ni1 S2 2.2698(9) . ?
Ni1 S1 2.2986(8) . ?
S1 C2 1.760(3) . ?
S2 C11 1.756(3) . ?
S3 C20 1.770(3) . ?
S4 C28 1.771(3) . ?
P1 C1 1.803(3) . ?
P1 C19 1.806(3) . ?
P1 C10 1.812(3) . ?
P2 N1 1.571(2) . ?
P2 C40 1.792(3) . ?
P2 C46 1.801(3) . ?
P2 C34 1.806(3) . ?
P3 N1 1.584(3) . ?
P3 C52 1.791(3) . ?
P3 C58 1.792(3) . ?
P3 C64 1.804(3) . ?
Si1 C4 1.860(4) . ?
Si1 C5 1.863(4) . ?
Si1 C6 1.876(4) . ?
Si1 C3 1.882(3) . ?
Si2 C13 1.854(4) . ?
Si2 C15 1.855(4) . ?
Si2 C14 1.864(4) . ?
Si2 C12 1.902(4) . ?
Si3 C22 1.858(5) . ?
Si3 C23 1.859(4) . ?
Si3 C24 1.870(4) . ?
Si3 C21 1.884(3) . ?
C1 C9 1.396(4) . ?
C1 C2 1.410(4) . ?
C2 C3 1.423(4) . ?
C3 C7 1.398(4) . ?
C4 H4A 0.9600 . ?
C4 H4B 0.9600 . ?
C4 H4C 0.9600 . ?
C5 H5A 0.9600 . ?
C5 H5B 0.9600 . ?
C5 H5C 0.9600 . ?
C6 H6A 0.9600 . ?
C6 H6B 0.9600 . ?
C6 H6C 0.9600 . ?
C7 C8 1.388(5) . ?
C7 H7 0.9300 . ?
C8 C9 1.385(4) . ?
C8 H8 0.9300 . ?
C9 H9 0.9300 . ?
C10 C18 1.393(4) . ?
C10 C11 1.403(4) . ?
C11 C12 1.431(4) . ?
C12 C16 1.396(5) . ?
C13 H13A 0.9600 . ?
C13 H13B 0.9600 . ?
C13 H13C 0.9600 . ?
C14 H14A 0.9600 . ?
C14 H14B 0.9600 . ?
C14 H14C 0.9600 . ?
C15 H15A 0.9600 . ?
C15 H15B 0.9600 . ?
C15 H15C 0.9600 . ?
C16 C17 1.388(5) . ?
C16 H16 0.9300 . ?
C17 C18 1.387(5) . ?
C17 H17 0.9300 . ?
C18 H18 0.9300 . ?
C19 C27 1.393(4) . ?
C19 C20 1.393(4) . ?
C20 C21 1.421(4) . ?
C21 C25 1.395(4) . ?
C22 H22A 0.9600 . ?
C22 H22B 0.9600 . ?
C22 H22C 0.9600 . ?
C23 H23A 0.9600 . ?
C23 H23B 0.9600 . ?
C23 H23C 0.9600 . ?
C24 H24A 0.9600 . ?
C24 H24B 0.9600 . ?
C24 H24C 0.9600 . ?
C25 C26 1.383(5) . ?
C25 H25 0.9300 . ?
C26 C27 1.379(4) . ?
C26 H26 0.9300 . ?
C27 H27 0.9300 . ?
C28 C33 1.388(5) . ?
C28 C29 1.388(5) . ?
C29 C30 1.379(5) . ?
C29 H29 0.9300 . ?
C30 C31 1.365(7) . ?
C30 H30 0.9300 . ?
C31 C32 1.370(7) . ?
C31 H31 0.9300 . ?
C32 C33 1.389(6) . ?
C32 H32 0.9300 . ?
C33 H33 0.9300 . ?
C34 C35 1.382(4) . ?
C34 C39 1.390(4) . ?
C35 C36 1.389(5) . ?
C35 H35 0.9300 . ?
C36 C37 1.377(5) . ?
C36 H36 0.9300 . ?
C37 C38 1.369(5) . ?
C37 H37 0.9300 . ?
C38 C39 1.384(4) . ?
C38 H38 0.9300 . ?
C39 H39 0.9300 . ?
C40 C41 1.393(4) . ?
C40 C45 1.392(4) . ?
C41 C42 1.379(5) . ?
C41 H41 0.9300 . ?
C42 C43 1.384(6) . ?
C42 H42 0.9300 . ?
C43 C44 1.375(6) . ?
C43 H43 0.9300 . ?
C44 C45 1.376(5) . ?
C44 H44 0.9300 . ?
C45 H45 0.9300 . ?
C46 C47 1.386(4) . ?
C46 C51 1.394(4) . ?
C47 C48 1.389(5) . ?
C47 H47 0.9300 . ?
C48 C49 1.367(5) . ?
C48 H48 0.9300 . ?
C49 C50 1.360(6) . ?
C49 H49 0.9300 . ?
C50 C51 1.389(5) . ?
C50 H50 0.9300 . ?
C51 H51 0.9300 . ?
C52 C53 1.381(5) . ?
C52 C57 1.384(5) . ?
C53 C54 1.376(5) . ?
C53 H53 0.9300 . ?
C54 C55 1.372(6) . ?
C54 H54 0.9300 . ?
C55 C56 1.368(6) . ?
C55 H55 0.9300 . ?
C56 C57 1.365(5) . ?
C56 H56 0.9300 . ?
C57 H57 0.9300 . ?
C58 C59 1.387(5) . ?
C58 C63 1.390(4) . ?
C59 C60 1.385(5) . ?
C59 H59 0.9300 . ?
C60 C61 1.372(6) . ?
C60 H60 0.9300 . ?
C61 C62 1.365(6) . ?
C61 H61 0.9300 . ?
C62 C63 1.398(5) . ?
C62 H62 0.9300 . ?
C63 H63 0.9300 . ?
C64 C65 1.383(5) . ?
C64 C69 1.386(5) . ?
C65 C66 1.388(5) . ?
C65 H65 0.9300 . ?
C66 C67 1.373(6) . ?
C66 H66 0.9300 . ?
C67 C68 1.371(7) . ?
C67 H67 0.9300 . ?
C68 C69 1.392(6) . ?
C68 H68 0.9300 . ?
C69 H69 0.9300 . ?
